data_7716516
loop_
_publ_author_name
'Besleaga, Iuliana'
'Raptov&#xe1;, Ren&#xe1;ta'
'Stoica, Alexandru-Constantin'
'Milunovic, Miljan N. M.'
'Zalibera, Michal'
'Bai, Ruoli'
'Igaz, N&#xf3;ra'
'Reynisson, J&#xf3;hannes'
'Kiricsi, M&#xf3;nika'
'Enyedy, &#xc9;va A'
'Rapta, Peter'
'Hamel, Ernest'
'Arion, Vladimir B.'

_publ_section_title
;
 Are the metal identity and stoichiometry of metal complexes important for
 colchicine site binding and inhibition of tubulin polymerization?
;
_journal_issue 29
_journal_name_full 'Dalton transactions (Cambridge, England : 2003)'
_journal_page_first 12349
_journal_page_last 12369
_journal_paper_doi 10.1039/d4dt01469c
_journal_volume 53
_journal_year 2024
_chemical_formula_moiety 'C36 H41 Co N10 O2 S2, 2(N O3), 2(C H4 O)'
_chemical_formula_sum 'C38 H49 Co N12 O10 S2'
_chemical_formula_weight 956.94
_space_group_crystal_system monoclinic
_space_group_IT_number 14
_space_group_name_Hall '-P 2yn'
_space_group_name_H-M_alt 'P 1 21/n 1'
_atom_sites_solution_hydrogens geom
_audit_creation_method SHELXL-2014
_audit_update_record
;
2024-06-24 deposited with the CCDC.	2024-07-02 downloaded from the CCDC.
;
_cell_angle_alpha 90
_cell_angle_beta 95.42(2)
_cell_angle_gamma 90
_cell_formula_units_Z 4
_cell_length_a 17.659(4)
_cell_length_b 9.9034(13)
_cell_length_c 24.975(7)
_cell_measurement_reflns_used 43655
_cell_measurement_temperature 100(2)
_cell_measurement_theta_max 30.76
_cell_measurement_theta_min 2.21
_cell_volume 4348.2(17)
_computing_cell_refinement
;
X-Area Recipe 1.37.0.0 (STOE, 2021)
;
_computing_data_collection
;
X-Area Pilatus3_SV 1.31.186.0 (STOE, 2022)
;
_computing_data_reduction
;
X-Area Integrate 2.5.3.0 (STOE, 2021)
X-Area LANA 2.7.5.0 (STOE, 2022)
;
_computing_publication_material
;
STOE & Cie GmbH, X-Area, software package for collecting single-crystal or
multi-domain crystal data on STOE area-detector diffractometers, for image 
processing, for the correction and scaling of reflection intensities and 
for outlier rejection, version 2.1, Darmstadt 2022
;
_computing_structure_refinement 'SHELXL (Sheldrick, 2014)'
_computing_structure_solution 'SHELXS  (Sheldrick, 2014)'
_diffrn_ambient_temperature 100(2)
_diffrn_measured_fraction_theta_full 0.995
_diffrn_measured_fraction_theta_max 0.992
_diffrn_measurement_device_type 'STOE Stadivari'
_diffrn_measurement_method 'rotation method, \w scans'
_diffrn_radiation_type MoK\a
_diffrn_radiation_wavelength 0.71073
_diffrn_reflns_av_R_equivalents 0.0474
_diffrn_reflns_av_unetI/netI 0.0672
_diffrn_reflns_Laue_measured_fraction_full 0.995
_diffrn_reflns_Laue_measured_fraction_max 0.992
_diffrn_reflns_limit_h_max 23
_diffrn_reflns_limit_h_min -23
_diffrn_reflns_limit_k_max 13
_diffrn_reflns_limit_k_min -13
_diffrn_reflns_limit_l_max 31
_diffrn_reflns_limit_l_min -32
_diffrn_reflns_number 44293
_diffrn_reflns_point_group_measured_fraction_full 0.995
_diffrn_reflns_point_group_measured_fraction_max 0.992
_diffrn_reflns_theta_full 25.242
_diffrn_reflns_theta_max 27.877
_diffrn_reflns_theta_min 2.317
_exptl_absorpt_coefficient_mu 0.561
_exptl_absorpt_correction_T_max 0.9331
_exptl_absorpt_correction_T_min 0.6580
_exptl_absorpt_correction_type multi-scan
_exptl_absorpt_process_details SADABS
_exptl_crystal_colour 'clear red'
_exptl_crystal_density_diffrn 1.462
_exptl_crystal_description block
_exptl_crystal_F_000 2000
_exptl_crystal_size_max 0.250
_exptl_crystal_size_mid 0.120
_exptl_crystal_size_min 0.030
_refine_diff_density_max 0.755
_refine_diff_density_min -0.500
_refine_diff_density_rms 0.076
_refine_ls_extinction_method none
_refine_ls_goodness_of_fit_ref 0.929
_refine_ls_hydrogen_treatment constr
_refine_ls_matrix_type full
_refine_ls_number_parameters 572
_refine_ls_number_reflns 10265
_refine_ls_number_restraints 0
_refine_ls_restrained_S_all 0.929
_refine_ls_R_factor_all 0.0790
_refine_ls_R_factor_gt 0.0416
_refine_ls_shift/su_max 0.001
_refine_ls_shift/su_mean 0.000
_refine_ls_structure_factor_coef Fsqd
_refine_ls_weighting_details 'w=1/[\s^2^(Fo^2^)+(0.0585P)^2^] where P=(Fo^2^+2Fc^2^)/3'
_refine_ls_weighting_scheme calc
_refine_ls_wR_factor_gt 0.0944
_refine_ls_wR_factor_ref 0.1053
_reflns_Friedel_coverage 0.000
_reflns_number_gt 6450
_reflns_number_total 10265
_reflns_threshold_expression 'I > 2\s(I)'
_cod_data_source_file d4dt01469c2.cif
_cod_data_source_block iube580
_cod_depositor_comments 'Adding full bibliography for 7716513--7716520.cif.'
_cod_original_cell_volume 4348.1(17)
_cod_original_sg_symbol_H-M 'P 21/n'
_cod_database_code 7716516
_shelx_space_group_comment
;
The symmetry employed for this shelxl refinement is uniquely defined
by the following loop, which should always be used as a source of
symmetry information in preference to the above space-group names.
They are only intended as comments.
;
_shelx_estimated_absorpt_t_min 0.872
_shelx_estimated_absorpt_t_max 0.983
_shelxl_version_number 2014-3

loop_
_space_group_symop_operation_xyz
'x, y, z'
'-x+1/2, y+1/2, -z+1/2'
'-x, -y, -z'
'x-1/2, -y-1/2, z-1/2'

loop_
_atom_site_label
_atom_site_type_symbol
_atom_site_fract_x
_atom_site_fract_y
_atom_site_fract_z
_atom_site_U_iso_or_equiv
_atom_site_adp_type
_atom_site_occupancy
_atom_site_site_symmetry_order
_atom_site_calc_flag
_atom_site_refinement_flags_posn
_atom_site_refinement_flags_adp
_atom_site_refinement_flags_occupancy
_atom_site_disorder_assembly
_atom_site_disorder_group
Co Co 0.62901(2) 0.39379(3) 0.28992(2) 0.01778(9) Uani 1 1 d . . . . .
S1 S 0.75036(3) 0.37034(5) 0.31889(2) 0.01980(13) Uani 1 1 d . . . . .
S2 S 0.65376(3) 0.57266(5) 0.24095(2) 0.02081(14) Uani 1 1 d . . . . .
N1 N 0.51478(11) 0.44118(18) 0.27853(7) 0.0203(4) Uani 1 1 d . . . . .
N2 N 0.62474(11) 0.50810(17) 0.35047(7) 0.0191(4) Uani 1 1 d . . . . .
N3 N 0.68443(11) 0.53099(17) 0.38913(7) 0.0211(4) Uani 1 1 d . . . . .
N4 N 0.81104(11) 0.47332(18) 0.40987(7) 0.0239(4) Uani 1 1 d . . . . .
H40 H 0.8526 0.4473 0.3960 0.029 Uiso 1 1 calc R U . . .
N5 N 0.44542(11) 0.32945(19) 0.14786(7) 0.0233(4) Uani 1 1 d . . . . .
H50 H 0.3900 0.3521 0.1447 0.028 Uiso 1 1 calc R U . . .
C1 C 0.45652(14) 0.3996(2) 0.24449(9) 0.0240(5) Uani 1 1 d . . . . .
C2 C 0.38317(15) 0.4513(3) 0.24639(10) 0.0331(6) Uani 1 1 d . . . . .
H2 H 0.3430 0.4199 0.2215 0.040 Uiso 1 1 calc R U . . .
C3 C 0.36848(15) 0.5474(3) 0.28399(10) 0.0332(6) Uani 1 1 d . . . . .
H3 H 0.3186 0.5821 0.2856 0.040 Uiso 1 1 calc R U . . .
C4 C 0.42842(15) 0.5916(2) 0.31927(10) 0.0293(6) Uani 1 1 d . . . . .
H4 H 0.4206 0.6586 0.3454 0.035 Uiso 1 1 calc R U . . .
C5 C 0.49954(14) 0.5373(2) 0.31593(9) 0.0217(5) Uani 1 1 d . . . . .
C6 C 0.56194(13) 0.5716(2) 0.35467(9) 0.0218(5) Uani 1 1 d . . . . .
H6 H 0.5571 0.6374 0.3818 0.026 Uiso 1 1 calc R U . . .
C7 C 0.74618(13) 0.4674(2) 0.37730(9) 0.0208(5) Uani 1 1 d . . . . .
C8 C 0.46871(14) 0.2900(2) 0.20482(9) 0.0248(5) Uani 1 1 d . . . . .
H8A H 0.5232 0.2651 0.2082 0.030 Uiso 1 1 calc R U . . .
H8B H 0.4394 0.2093 0.2138 0.030 Uiso 1 1 calc R U . . .
C9 C 0.45685(15) 0.2115(2) 0.11181(10) 0.0305(6) Uani 1 1 d . . . . .
H9A H 0.4253 0.1345 0.1219 0.037 Uiso 1 1 calc R U . . .
H9B H 0.5108 0.1831 0.1163 0.037 Uiso 1 1 calc R U . . .
C10 C 0.43492(16) 0.2497(3) 0.05400(10) 0.0355(6) Uani 1 1 d . . . . .
H10A H 0.4428 0.1713 0.0306 0.043 Uiso 1 1 calc R U . . .
H10B H 0.3803 0.2737 0.0494 0.043 Uiso 1 1 calc R U . . .
C11 C 0.46491(16) 0.4762(3) 0.07037(10) 0.0355(6) Uani 1 1 d . . . . .
H11A H 0.4102 0.4995 0.0655 0.043 Uiso 1 1 calc R U . . .
H11B H 0.4940 0.5542 0.0582 0.043 Uiso 1 1 calc R U . . .
C12 C 0.48813(15) 0.4498(2) 0.12922(9) 0.0288(6) Uani 1 1 d . . . . .
H12A H 0.5435 0.4324 0.1346 0.035 Uiso 1 1 calc R U . . .
H12B H 0.4769 0.5302 0.1507 0.035 Uiso 1 1 calc R U . . .
C13 C 0.82000(14) 0.5169(2) 0.46430(9) 0.0227(5) Uani 1 1 d . . . . .
O6 O 0.48241(11) 0.77706(19) 0.17230(9) 0.0504(6) Uani 1 1 d . . . . .
O7 O 0.54828(12) 0.95822(18) 0.16873(9) 0.0547(6) Uani 1 1 d . . . . .
O8 O 0.57160(10) 0.78887(18) 0.11912(7) 0.0404(5) Uani 1 1 d . . . . .
C37 C 0.3281(2) 0.1685(4) 0.32653(16) 0.0796(12) Uani 1 1 d . . . . .
H37A H 0.3176 0.2494 0.3472 0.119 Uiso 1 1 calc R U . . .
H37B H 0.3131 0.0880 0.3458 0.119 Uiso 1 1 calc R U . . .
H37C H 0.2991 0.1725 0.2911 0.119 Uiso 1 1 calc R U . . .
O9 O 0.40737(14) 0.1620(3) 0.31997(12) 0.0749(7) Uani 1 1 d . . . . .
H9 H 0.4156 0.0979 0.2993 0.112 Uiso 1 1 calc R U . . .
C38 C 0.6524(2) 0.1131(4) 0.76346(15) 0.0700(11) Uani 1 1 d . . . . .
H38A H 0.6821 0.1161 0.7323 0.105 Uiso 1 1 calc R U . . .
H38B H 0.6797 0.0597 0.7921 0.105 Uiso 1 1 calc R U . . .
H38C H 0.6450 0.2052 0.7764 0.105 Uiso 1 1 calc R U . . .
O10 O 0.58080(16) 0.0532(4) 0.74841(12) 0.1010(10) Uani 1 1 d . . . . .
H10 H 0.5521 0.0652 0.7729 0.152 Uiso 1 1 calc R U . . .
C14 C 0.88667(15) 0.5841(2) 0.48168(10) 0.0309(6) Uani 1 1 d . . . . .
H14 H 0.9231 0.6031 0.4570 0.037 Uiso 1 1 calc R U . . .
C15 C 0.90040(16) 0.6239(3) 0.53520(10) 0.0372(7) Uani 1 1 d . . . . .
H15 H 0.9459 0.6705 0.5471 0.045 Uiso 1 1 calc R U . . .
C16 C 0.84715(16) 0.5949(3) 0.57109(10) 0.0349(6) Uani 1 1 d . . . . .
H16 H 0.8565 0.6213 0.6077 0.042 Uiso 1 1 calc R U . . .
C17 C 0.78073(16) 0.5279(2) 0.55384(10) 0.0317(6) Uani 1 1 d . . . . .
H17 H 0.7446 0.5084 0.5786 0.038 Uiso 1 1 calc R U . . .
C18 C 0.76640(15) 0.4889(2) 0.50032(9) 0.0266(6) Uani 1 1 d . . . . .
H18 H 0.7205 0.4436 0.4884 0.032 Uiso 1 1 calc R U . . .
O1 O 0.47864(11) 0.36054(19) 0.03821(7) 0.0395(5) Uani 1 1 d . . . . .
O2 O 0.48509(11) 0.23673(17) 0.55676(7) 0.0349(4) Uani 1 1 d . . . . .
N6 N 0.60734(11) 0.20609(17) 0.31884(7) 0.0196(4) Uani 1 1 d . . . . .
N7 N 0.65163(10) 0.29260(17) 0.22881(7) 0.0171(4) Uani 1 1 d . . . . .
N8 N 0.67259(11) 0.34676(17) 0.18175(7) 0.0196(4) Uani 1 1 d . . . . .
N9 N 0.68834(11) 0.55408(18) 0.14106(7) 0.0239(5) Uani 1 1 d . . . . .
H90 H 0.6857 0.6419 0.1459 0.029 Uiso 1 1 calc R U . . .
N10 N 0.51772(12) 0.21370(19) 0.44787(8) 0.0290(5) Uani 1 1 d . . . . .
C19 C 0.58027(15) 0.1632(2) 0.36451(9) 0.0265(6) Uani 1 1 d . . . . .
C20 C 0.58009(16) 0.0267(2) 0.37749(10) 0.0344(7) Uani 1 1 d . . . . .
H20 H 0.5614 -0.0014 0.4101 0.041 Uiso 1 1 calc R U . . .
C21 C 0.60668(16) -0.0681(2) 0.34348(10) 0.0342(7) Uani 1 1 d . . . . .
H21 H 0.6084 -0.1609 0.3531 0.041 Uiso 1 1 calc R U . . .
C22 C 0.63062(14) -0.0265(2) 0.29541(9) 0.0265(6) Uani 1 1 d . . . . .
H22 H 0.6469 -0.0903 0.2705 0.032 Uiso 1 1 calc R U . . .
C23 C 0.63058(13) 0.1107(2) 0.28401(9) 0.0193(5) Uani 1 1 d . . . . .
C24 C 0.65396(13) 0.1627(2) 0.23455(9) 0.0201(5) Uani 1 1 d . . . . .
H24 H 0.6702 0.1049 0.2075 0.024 Uiso 1 1 calc R U . . .
C25 C 0.67318(13) 0.4805(2) 0.18407(9) 0.0203(5) Uani 1 1 d . . . . .
C26 C 0.54624(16) 0.2672(2) 0.39942(10) 0.0331(6) Uani 1 1 d . . . . .
H26A H 0.5854 0.3362 0.4100 0.040 Uiso 1 1 calc R U . . .
H26B H 0.5039 0.3130 0.3778 0.040 Uiso 1 1 calc R U . . .
C27 C 0.57751(15) 0.2131(3) 0.49205(10) 0.0348(6) Uani 1 1 d . . . . .
H27A H 0.5964 0.3062 0.4988 0.042 Uiso 1 1 calc R U . . .
H27B H 0.6205 0.1570 0.4823 0.042 Uiso 1 1 calc R U . . .
C28 C 0.54786(15) 0.1575(3) 0.54234(10) 0.0340(6) Uani 1 1 d . . . . .
H28A H 0.5314 0.0628 0.5361 0.041 Uiso 1 1 calc R U . . .
H28B H 0.5890 0.1585 0.5722 0.041 Uiso 1 1 calc R U . . .
C29 C 0.42570(15) 0.2385(3) 0.51405(10) 0.0362(6) Uani 1 1 d . . . . .
H29A H 0.3829 0.2941 0.5246 0.043 Uiso 1 1 calc R U . . .
H29B H 0.4067 0.1455 0.5071 0.043 Uiso 1 1 calc R U . . .
C30 C 0.45394(15) 0.2956(3) 0.46355(10) 0.0357(7) Uani 1 1 d . . . . .
H30A H 0.4122 0.2954 0.4342 0.043 Uiso 1 1 calc R U . . .
H30B H 0.4708 0.3900 0.4699 0.043 Uiso 1 1 calc R U . . .
C31 C 0.70779(13) 0.5158(2) 0.08957(9) 0.0220(5) Uani 1 1 d . . . . .
C32 C 0.71780(14) 0.3840(2) 0.07346(9) 0.0271(6) Uani 1 1 d . . . . .
H32 H 0.7115 0.3112 0.0974 0.033 Uiso 1 1 calc R U . . .
C33 C 0.73733(15) 0.3595(2) 0.02161(10) 0.0309(6) Uani 1 1 d . . . . .
H33 H 0.7439 0.2689 0.0104 0.037 Uiso 1 1 calc R U . . .
C34 C 0.74732(15) 0.4633(2) -0.01382(10) 0.0306(6) Uani 1 1 d . . . . .
H34 H 0.7607 0.4451 -0.0491 0.037 Uiso 1 1 calc R U . . .
C35 C 0.73749(14) 0.5942(2) 0.00310(10) 0.0295(6) Uani 1 1 d . . . . .
H35 H 0.7447 0.6669 -0.0207 0.035 Uiso 1 1 calc R U . . .
C36 C 0.71743(14) 0.6208(2) 0.05372(9) 0.0262(5) Uani 1 1 d . . . . .
H36 H 0.7100 0.7115 0.0644 0.031 Uiso 1 1 calc R U . . .
N11 N 0.76097(13) 0.2359(2) 0.63988(8) 0.0314(5) Uani 1 1 d . . . . .
O3 O 0.79628(11) 0.31365(18) 0.67234(8) 0.0428(5) Uani 1 1 d . . . . .
O4 O 0.79210(10) 0.12556(17) 0.62754(7) 0.0335(4) Uani 1 1 d . . . . .
O5 O 0.69678(11) 0.2636(2) 0.61905(8) 0.0531(6) Uani 1 1 d . . . . .
N12 N 0.53413(12) 0.8404(2) 0.15350(8) 0.0302(5) Uani 1 1 d . . . . .

loop_
_atom_site_aniso_label
_atom_site_aniso_U_11
_atom_site_aniso_U_22
_atom_site_aniso_U_33
_atom_site_aniso_U_23
_atom_site_aniso_U_13
_atom_site_aniso_U_12
Co 0.02498(19) 0.01480(15) 0.01384(15) -0.00164(12) 0.00335(12) 0.00004(12)
S1 0.0260(3) 0.0183(3) 0.0153(3) -0.0027(2) 0.0027(2) -0.0002(2)
S2 0.0324(4) 0.0152(3) 0.0152(3) -0.0009(2) 0.0043(2) -0.0006(2)
N1 0.0255(12) 0.0197(10) 0.0161(10) 0.0018(8) 0.0035(8) 0.0000(8)
N2 0.0238(11) 0.0156(9) 0.0177(10) -0.0004(8) 0.0019(8) -0.0001(8)
N3 0.0266(12) 0.0216(10) 0.0144(10) -0.0030(8) -0.0014(8) 0.0004(8)
N4 0.0242(12) 0.0282(11) 0.0190(10) -0.0054(8) 0.0010(8) -0.0005(9)
N5 0.0239(12) 0.0252(10) 0.0208(10) -0.0041(8) 0.0013(9) -0.0009(8)
C1 0.0255(14) 0.0254(12) 0.0212(12) -0.0013(10) 0.0030(10) -0.0007(10)
C2 0.0282(16) 0.0394(15) 0.0314(15) -0.0076(12) 0.0011(12) 0.0017(12)
C3 0.0279(16) 0.0401(15) 0.0317(15) -0.0049(12) 0.0030(12) 0.0087(12)
C4 0.0337(16) 0.0286(13) 0.0258(13) -0.0055(11) 0.0042(11) 0.0037(11)
C5 0.0277(14) 0.0192(12) 0.0188(12) -0.0026(9) 0.0055(10) 0.0023(10)
C6 0.0301(15) 0.0173(11) 0.0188(12) -0.0022(9) 0.0061(10) -0.0008(10)
C7 0.0268(14) 0.0178(11) 0.0183(12) 0.0001(9) 0.0038(10) -0.0013(9)
C8 0.0266(14) 0.0257(13) 0.0216(13) -0.0029(10) -0.0004(10) -0.0008(10)
C9 0.0365(16) 0.0274(13) 0.0273(14) -0.0089(11) 0.0014(12) 0.0024(11)
C10 0.0396(17) 0.0374(15) 0.0291(14) -0.0074(12) 0.0006(12) 0.0005(13)
C11 0.0401(18) 0.0356(15) 0.0311(15) 0.0013(12) 0.0052(12) -0.0063(12)
C12 0.0287(15) 0.0307(14) 0.0270(14) -0.0013(11) 0.0029(11) -0.0086(11)
C13 0.0336(15) 0.0178(11) 0.0160(12) -0.0003(9) -0.0018(10) 0.0016(10)
O6 0.0426(14) 0.0432(12) 0.0688(15) 0.0107(11) 0.0225(11) -0.0028(10)
O7 0.0582(15) 0.0291(11) 0.0733(16) -0.0102(10) -0.0124(12) -0.0029(10)
O8 0.0340(12) 0.0551(12) 0.0325(11) -0.0042(9) 0.0050(9) 0.0054(9)
C37 0.065(3) 0.101(3) 0.075(3) -0.018(2) 0.017(2) -0.020(2)
O9 0.0610(18) 0.0771(19) 0.086(2) 0.0124(15) 0.0015(14) -0.0106(14)
C38 0.075(3) 0.068(2) 0.072(3) 0.009(2) 0.030(2) 0.009(2)
O10 0.062(2) 0.149(3) 0.097(2) -0.048(2) 0.0314(16) -0.0018(19)
C14 0.0334(16) 0.0373(15) 0.0217(13) 0.0001(11) 0.0012(11) -0.0007(12)
C15 0.0413(18) 0.0388(16) 0.0292(14) -0.0026(12) -0.0083(12) -0.0057(13)
C16 0.0497(19) 0.0362(15) 0.0175(13) -0.0031(11) -0.0041(12) 0.0064(13)
C17 0.0474(18) 0.0291(14) 0.0188(13) 0.0059(11) 0.0048(12) 0.0055(12)
C18 0.0365(16) 0.0191(12) 0.0236(13) 0.0003(10) 0.0008(11) -0.0001(10)
O1 0.0448(13) 0.0507(12) 0.0239(10) -0.0052(9) 0.0080(9) -0.0045(9)
O2 0.0450(12) 0.0362(10) 0.0249(10) -0.0065(8) 0.0106(9) 0.0032(8)
N6 0.0242(11) 0.0173(9) 0.0178(10) -0.0002(8) 0.0046(8) -0.0002(8)
N7 0.0207(11) 0.0176(9) 0.0130(9) -0.0005(7) 0.0015(8) -0.0006(7)
N8 0.0261(11) 0.0185(9) 0.0146(9) 0.0004(8) 0.0043(8) -0.0019(8)
N9 0.0425(13) 0.0143(9) 0.0154(10) -0.0010(7) 0.0057(9) -0.0029(8)
N10 0.0402(14) 0.0252(11) 0.0238(11) 0.0010(9) 0.0154(10) 0.0027(9)
C19 0.0372(16) 0.0220(12) 0.0217(13) -0.0003(10) 0.0098(11) -0.0043(11)
C20 0.0548(19) 0.0259(13) 0.0256(14) 0.0043(11) 0.0198(13) -0.0020(12)
C21 0.0539(19) 0.0160(12) 0.0354(15) 0.0041(11) 0.0175(13) -0.0012(11)
C22 0.0390(16) 0.0174(12) 0.0246(13) -0.0021(10) 0.0108(11) -0.0001(10)
C23 0.0232(13) 0.0168(11) 0.0183(11) -0.0012(9) 0.0043(9) 0.0003(9)
C24 0.0258(14) 0.0159(11) 0.0188(12) -0.0046(9) 0.0040(10) 0.0001(9)
C25 0.0236(13) 0.0206(12) 0.0166(11) -0.0006(9) 0.0017(10) -0.0014(9)
C26 0.0550(19) 0.0231(13) 0.0245(14) 0.0008(11) 0.0210(13) -0.0008(12)
C27 0.0335(17) 0.0330(15) 0.0384(16) -0.0009(12) 0.0064(13) -0.0004(12)
C28 0.0401(18) 0.0331(14) 0.0296(15) -0.0038(11) 0.0071(12) -0.0005(12)
C29 0.0352(17) 0.0429(16) 0.0319(15) -0.0065(12) 0.0099(13) 0.0014(13)
C30 0.0413(18) 0.0400(16) 0.0269(14) -0.0002(12) 0.0095(12) 0.0070(12)
C31 0.0277(14) 0.0236(12) 0.0147(11) -0.0003(9) 0.0023(10) -0.0049(10)
C32 0.0410(16) 0.0218(12) 0.0197(12) -0.0011(10) 0.0084(11) -0.0054(11)
C33 0.0417(17) 0.0231(13) 0.0292(14) -0.0047(11) 0.0102(12) -0.0052(11)
C34 0.0406(17) 0.0330(14) 0.0196(13) -0.0018(11) 0.0098(11) -0.0038(11)
C35 0.0383(16) 0.0287(13) 0.0219(13) 0.0052(11) 0.0050(11) -0.0053(11)
C36 0.0356(16) 0.0212(12) 0.0219(12) 0.0004(10) 0.0025(11) -0.0028(10)
N11 0.0266(13) 0.0426(13) 0.0253(12) -0.0010(10) 0.0032(10) 0.0059(10)
O3 0.0420(13) 0.0433(11) 0.0418(12) -0.0135(9) -0.0026(9) 0.0057(9)
O4 0.0303(11) 0.0399(10) 0.0305(10) -0.0070(8) 0.0034(8) 0.0050(8)
O5 0.0283(12) 0.0776(15) 0.0520(14) -0.0092(12) -0.0030(10) 0.0155(11)
N12 0.0288(13) 0.0310(12) 0.0297(12) 0.0037(10) -0.0030(10) 0.0003(10)

loop_
_atom_type_symbol
_atom_type_description
_atom_type_scat_dispersion_real
_atom_type_scat_dispersion_imag
_atom_type_scat_source
C C 0.0033 0.0016 'International Tables Vol C Tables 4.2.6.8 and 6.1.1.4'
H H 0.0000 0.0000 'International Tables Vol C Tables 4.2.6.8 and 6.1.1.4'
Co Co 0.3494 0.9721 'International Tables Vol C Tables 4.2.6.8 and 6.1.1.4'
N N 0.0061 0.0033 'International Tables Vol C Tables 4.2.6.8 and 6.1.1.4'
O O 0.0106 0.0060 'International Tables Vol C Tables 4.2.6.8 and 6.1.1.4'
S S 0.1246 0.1234 'International Tables Vol C Tables 4.2.6.8 and 6.1.1.4'

loop_
_geom_angle_atom_site_label_1
_geom_angle_atom_site_label_2
_geom_angle_atom_site_label_3
_geom_angle
_geom_angle_site_symmetry_1
_geom_angle_site_symmetry_3
_geom_angle_publ_flag
N2 Co N7 169.40(8) . . ?
N2 Co N6 103.79(7) . . ?
N7 Co N6 82.22(7) . . ?
N2 Co N1 82.09(8) . . ?
N7 Co N1 106.62(8) . . ?
N6 Co N1 92.43(7) . . ?
N2 Co S1 84.95(6) . . ?
N7 Co S1 86.36(6) . . ?
N6 Co S1 89.82(6) . . ?
N1 Co S1 167.00(5) . . ?
N2 Co S2 89.29(6) . . ?
N7 Co S2 84.89(6) . . ?
N6 Co S2 166.91(5) . . ?
N1 Co S2 89.04(5) . . ?
S1 Co S2 91.66(3) . . ?
C7 S1 Co 95.69(8) . . ?
C25 S2 Co 95.45(8) . . ?
C1 N1 C5 117.1(2) . . ?
C1 N1 Co 134.53(16) . . ?
C5 N1 Co 108.33(15) . . ?
C6 N2 N3 118.02(19) . . ?
C6 N2 Co 117.12(16) . . ?
N3 N2 Co 124.83(14) . . ?
C7 N3 N2 111.01(18) . . ?
C7 N4 C13 127.2(2) . . ?
C7 N4 H40 116.4 . . ?
C13 N4 H40 116.4 . . ?
C8 N5 C9 109.09(18) . . ?
C8 N5 C12 113.55(18) . . ?
C9 N5 C12 109.32(18) . . ?
C8 N5 H50 108.2 . . ?
C9 N5 H50 108.2 . . ?
C12 N5 H50 108.2 . . ?
N1 C1 C2 121.7(2) . . ?
N1 C1 C8 119.6(2) . . ?
C2 C1 C8 118.6(2) . . ?
C3 C2 C1 120.7(2) . . ?
C3 C2 H2 119.6 . . ?
C1 C2 H2 119.6 . . ?
C2 C3 C4 118.1(2) . . ?
C2 C3 H3 121.0 . . ?
C4 C3 H3 121.0 . . ?
C5 C4 C3 119.0(2) . . ?
C5 C4 H4 120.5 . . ?
C3 C4 H4 120.5 . . ?
C4 C5 N1 123.3(2) . . ?
C4 C5 C6 120.9(2) . . ?
N1 C5 C6 115.7(2) . . ?
N2 C6 C5 116.2(2) . . ?
N2 C6 H6 121.9 . . ?
C5 C6 H6 121.9 . . ?
N3 C7 N4 121.4(2) . . ?
N3 C7 S1 123.33(18) . . ?
N4 C7 S1 115.32(17) . . ?
N5 C8 C1 113.34(19) . . ?
N5 C8 H8A 108.9 . . ?
C1 C8 H8A 108.9 . . ?
N5 C8 H8B 108.9 . . ?
C1 C8 H8B 108.9 . . ?
H8A C8 H8B 107.7 . . ?
N5 C9 C10 110.00(19) . . ?
N5 C9 H9A 109.7 . . ?
C10 C9 H9A 109.7 . . ?
N5 C9 H9B 109.7 . . ?
C10 C9 H9B 109.7 . . ?
H9A C9 H9B 108.2 . . ?
O1 C10 C9 111.3(2) . . ?
O1 C10 H10A 109.4 . . ?
C9 C10 H10A 109.4 . . ?
O1 C10 H10B 109.4 . . ?
C9 C10 H10B 109.4 . . ?
H10A C10 H10B 108.0 . . ?
O1 C11 C12 111.2(2) . . ?
O1 C11 H11A 109.4 . . ?
C12 C11 H11A 109.4 . . ?
O1 C11 H11B 109.4 . . ?
C12 C11 H11B 109.4 . . ?
H11A C11 H11B 108.0 . . ?
N5 C12 C11 109.86(19) . . ?
N5 C12 H12A 109.7 . . ?
C11 C12 H12A 109.7 . . ?
N5 C12 H12B 109.7 . . ?
C11 C12 H12B 109.7 . . ?
H12A C12 H12B 108.2 . . ?
C14 C13 C18 120.1(2) . . ?
C14 C13 N4 117.4(2) . . ?
C18 C13 N4 122.4(2) . . ?
O9 C37 H37A 109.5 . . ?
O9 C37 H37B 109.5 . . ?
H37A C37 H37B 109.5 . . ?
O9 C37 H37C 109.5 . . ?
H37A C37 H37C 109.5 . . ?
H37B C37 H37C 109.5 . . ?
C37 O9 H9 109.5 . . ?
O10 C38 H38A 109.5 . . ?
O10 C38 H38B 109.5 . . ?
H38A C38 H38B 109.5 . . ?
O10 C38 H38C 109.5 . . ?
H38A C38 H38C 109.5 . . ?
H38B C38 H38C 109.5 . . ?
C38 O10 H10 109.5 . . ?
C13 C14 C15 120.1(2) . . ?
C13 C14 H14 119.9 . . ?
C15 C14 H14 119.9 . . ?
C16 C15 C14 119.6(3) . . ?
C16 C15 H15 120.2 . . ?
C14 C15 H15 120.2 . . ?
C17 C16 C15 120.3(2) . . ?
C17 C16 H16 119.8 . . ?
C15 C16 H16 119.8 . . ?
C16 C17 C18 120.4(2) . . ?
C16 C17 H17 119.8 . . ?
C18 C17 H17 119.8 . . ?
C17 C18 C13 119.5(2) . . ?
C17 C18 H18 120.3 . . ?
C13 C18 H18 120.3 . . ?
C10 O1 C11 109.72(19) . . ?
C29 O2 C28 110.57(19) . . ?
C19 N6 C23 118.08(18) . . ?
C19 N6 Co 132.83(15) . . ?
C23 N6 Co 108.96(13) . . ?
C24 N7 N8 118.31(17) . . ?
C24 N7 Co 116.24(15) . . ?
N8 N7 Co 125.12(13) . . ?
C25 N8 N7 110.75(17) . . ?
C25 N9 C31 131.67(19) . . ?
C25 N9 H90 114.2 . . ?
C31 N9 H90 114.2 . . ?
C27 N10 C26 110.5(2) . . ?
C27 N10 C30 108.7(2) . . ?
C26 N10 C30 110.79(19) . . ?
N6 C19 C20 120.9(2) . . ?
N6 C19 C26 117.8(2) . . ?
C20 C19 C26 121.2(2) . . ?
C21 C20 C19 120.7(2) . . ?
C21 C20 H20 119.6 . . ?
C19 C20 H20 119.6 . . ?
C22 C21 C20 119.0(2) . . ?
C22 C21 H21 120.5 . . ?
C20 C21 H21 120.5 . . ?
C21 C22 C23 118.6(2) . . ?
C21 C22 H22 120.7 . . ?
C23 C22 H22 120.7 . . ?
N6 C23 C22 122.5(2) . . ?
N6 C23 C24 115.24(18) . . ?
C22 C23 C24 122.2(2) . . ?
N7 C24 C23 116.30(19) . . ?
N7 C24 H24 121.9 . . ?
C23 C24 H24 121.9 . . ?
N8 C25 N9 120.49(19) . . ?
N8 C25 S2 123.73(17) . . ?
N9 C25 S2 115.77(16) . . ?
N10 C26 C19 114.84(19) . . ?
N10 C26 H26A 108.6 . . ?
C19 C26 H26A 108.6 . . ?
N10 C26 H26B 108.6 . . ?
C19 C26 H26B 108.6 . . ?
H26A C26 H26B 107.5 . . ?
N10 C27 C28 110.4(2) . . ?
N10 C27 H27A 109.6 . . ?
C28 C27 H27A 109.6 . . ?
N10 C27 H27B 109.6 . . ?
C28 C27 H27B 109.6 . . ?
H27A C27 H27B 108.1 . . ?
O2 C28 C27 110.3(2) . . ?
O2 C28 H28A 109.6 . . ?
C27 C28 H28A 109.6 . . ?
O2 C28 H28B 109.6 . . ?
C27 C28 H28B 109.6 . . ?
H28A C28 H28B 108.1 . . ?
O2 C29 C30 110.6(2) . . ?
O2 C29 H29A 109.5 . . ?
C30 C29 H29A 109.5 . . ?
O2 C29 H29B 109.5 . . ?
C30 C29 H29B 109.5 . . ?
H29A C29 H29B 108.1 . . ?
N10 C30 C29 109.7(2) . . ?
N10 C30 H30A 109.7 . . ?
C29 C30 H30A 109.7 . . ?
N10 C30 H30B 109.7 . . ?
C29 C30 H30B 109.7 . . ?
H30A C30 H30B 108.2 . . ?
C32 C31 C36 119.4(2) . . ?
C32 C31 N9 124.5(2) . . ?
C36 C31 N9 116.10(19) . . ?
C31 C32 C33 119.0(2) . . ?
C31 C32 H32 120.5 . . ?
C33 C32 H32 120.5 . . ?
C34 C33 C32 121.6(2) . . ?
C34 C33 H33 119.2 . . ?
C32 C33 H33 119.2 . . ?
C33 C34 C35 118.5(2) . . ?
C33 C34 H34 120.8 . . ?
C35 C34 H34 120.8 . . ?
C36 C35 C34 120.9(2) . . ?
C36 C35 H35 119.5 . . ?
C34 C35 H35 119.5 . . ?
C35 C36 C31 120.5(2) . . ?
C35 C36 H36 119.7 . . ?
C31 C36 H36 119.7 . . ?
O5 N11 O3 121.5(2) . . ?
O5 N11 O4 119.3(2) . . ?
O3 N11 O4 119.2(2) . . ?
O6 N12 O8 121.0(2) . . ?
O6 N12 O7 119.6(2) . . ?
O8 N12 O7 119.4(2) . . ?

loop_
_geom_bond_atom_site_label_1
_geom_bond_atom_site_label_2
_geom_bond_distance
_geom_bond_site_symmetry_2
_geom_bond_publ_flag
Co N2 1.8961(18) . ?
Co N7 1.8997(17) . ?
Co N6 2.0434(17) . ?
Co N1 2.064(2) . ?
Co S1 2.2084(9) . ?
Co S2 2.2194(7) . ?
S1 C7 1.754(2) . ?
S2 C25 1.749(2) . ?
N1 C1 1.336(3) . ?
N1 C5 1.378(3) . ?
N2 C6 1.288(3) . ?
N2 N3 1.379(2) . ?
N3 C7 1.317(3) . ?
N4 C7 1.342(3) . ?
N4 C13 1.421(3) . ?
N4 H40 0.8800 . ?
N5 C8 1.495(3) . ?
N5 C9 1.500(3) . ?
N5 C12 1.508(3) . ?
N5 H50 1.0000 . ?
C1 C2 1.398(3) . ?
C1 C8 1.499(3) . ?
C2 C3 1.378(3) . ?
C2 H2 0.9500 . ?
C3 C4 1.383(3) . ?
C3 H3 0.9500 . ?
C4 C5 1.376(3) . ?
C4 H4 0.9500 . ?
C5 C6 1.437(3) . ?
C6 H6 0.9500 . ?
C8 H8A 0.9900 . ?
C8 H8B 0.9900 . ?
C9 C10 1.508(3) . ?
C9 H9A 0.9900 . ?
C9 H9B 0.9900 . ?
C10 O1 1.419(3) . ?
C10 H10A 0.9900 . ?
C10 H10B 0.9900 . ?
C11 O1 1.433(3) . ?
C11 C12 1.511(3) . ?
C11 H11A 0.9900 . ?
C11 H11B 0.9900 . ?
C12 H12A 0.9900 . ?
C12 H12B 0.9900 . ?
C13 C14 1.386(3) . ?
C13 C18 1.394(3) . ?
O6 N12 1.236(3) . ?
O7 N12 1.245(3) . ?
O8 N12 1.242(3) . ?
C37 O9 1.426(4) . ?
C37 H37A 0.9800 . ?
C37 H37B 0.9800 . ?
C37 H37C 0.9800 . ?
O9 H9 0.8400 . ?
C38 O10 1.415(4) . ?
C38 H38A 0.9800 . ?
C38 H38B 0.9800 . ?
C38 H38C 0.9800 . ?
O10 H10 0.8400 . ?
C14 C15 1.393(3) . ?
C14 H14 0.9500 . ?
C15 C16 1.389(4) . ?
C15 H15 0.9500 . ?
C16 C17 1.381(4) . ?
C16 H16 0.9500 . ?
C17 C18 1.392(3) . ?
C17 H17 0.9500 . ?
C18 H18 0.9500 . ?
O2 C29 1.424(3) . ?
O2 C28 1.432(3) . ?
N6 C19 1.346(3) . ?
N6 C23 1.373(3) . ?
N7 C24 1.295(3) . ?
N7 N8 1.374(2) . ?
N8 C25 1.326(3) . ?
N9 C25 1.345(3) . ?
N9 C31 1.414(3) . ?
N9 H90 0.8800 . ?
N10 C27 1.453(3) . ?
N10 C26 1.454(3) . ?
N10 C30 1.471(3) . ?
C19 C20 1.390(3) . ?
C19 C26 1.510(3) . ?
C20 C21 1.379(3) . ?
C20 H20 0.9500 . ?
C21 C22 1.373(3) . ?
C21 H21 0.9500 . ?
C22 C23 1.388(3) . ?
C22 H22 0.9500 . ?
C23 C24 1.434(3) . ?
C24 H24 0.9500 . ?
C26 H26A 0.9900 . ?
C26 H26B 0.9900 . ?
C27 C28 1.510(3) . ?
C27 H27A 0.9900 . ?
C27 H27B 0.9900 . ?
C28 H28A 0.9900 . ?
C28 H28B 0.9900 . ?
C29 C30 1.509(3) . ?
C29 H29A 0.9900 . ?
C29 H29B 0.9900 . ?
C30 H30A 0.9900 . ?
C30 H30B 0.9900 . ?
C31 C32 1.382(3) . ?
C31 C36 1.393(3) . ?
C32 C33 1.393(3) . ?
C32 H32 0.9500 . ?
C33 C34 1.378(3) . ?
C33 H33 0.9500 . ?
C34 C35 1.380(3) . ?
C34 H34 0.9500 . ?
C35 C36 1.370(3) . ?
C35 H35 0.9500 . ?
C36 H36 0.9500 . ?
N11 O5 1.233(3) . ?
N11 O3 1.243(3) . ?
N11 O4 1.274(2) . ?

loop_
_geom_hbond_atom_site_label_D
_geom_hbond_atom_site_label_H
_geom_hbond_atom_site_label_A
_geom_hbond_distance_DH
_geom_hbond_distance_HA
_geom_hbond_distance_DA
_geom_hbond_angle_DHA
_geom_hbond_site_symmetry_A
N4 H40 O7 0.88 2.49 3.312(3) 154.9 2_645
N4 H40 O8 0.88 2.12 2.905(3) 148.4 2_645
N4 H40 N12 0.88 2.67 3.540(3) 171.5 2_645
N5 H50 N11 1.00 2.43 3.308(3) 146.0 4_565
N5 H50 O3 1.00 2.47 3.102(3) 120.3 4_565
N5 H50 O4 1.00 1.76 2.743(3) 169.0 4_565
C2 H2 O4 0.95 2.47 3.328(3) 149.6 4_565
C4 H4 O5 0.95 2.45 3.156(3) 130.5 3_666
C6 H6 O2 0.95 2.16 3.088(3) 164.0 3_666
C8 H8A N7 0.99 2.29 3.229(3) 157.3 .
C8 H8B O3 0.99 2.65 3.243(3) 118.7 4_565
C9 H9B O7 0.99 2.64 3.238(3) 119.3 1_545
C11 H11B O1 0.99 2.64 3.387(3) 132.3 3_665
C12 H12A N8 0.99 2.61 3.545(3) 158.3 .
C12 H12B O6 0.99 2.50 3.419(3) 153.7 .
O9 H9 O10 0.84 1.92 2.752(4) 171.9 3_656
C38 H38B O3 0.98 2.61 3.452(4) 143.6 2_646
O10 H10 O6 0.84 2.20 2.900(3) 140.8 3_666
O10 H10 O7 0.84 2.41 3.222(4) 163.1 3_666
O10 H10 N12 0.84 2.66 3.488(3) 167.6 3_666
N9 H90 S1 0.88 2.64 3.4319(19) 149.9 2_655
N9 H90 O8 0.88 2.52 3.121(3) 125.9 .
C20 H20 O2 0.95 2.63 3.345(3) 132.4 3_656
C24 H24 S1 0.95 2.82 3.666(2) 148.4 2_645
C26 H26A N2 0.99 2.40 3.071(3) 124.0 .
C26 H26A N3 0.99 2.69 3.601(3) 153.5 .
C26 H26B O9 0.99 2.60 3.181(4) 117.5 .
C28 H28B O5 0.99 2.38 3.277(4) 150.5 .
C32 H32 N8 0.95 2.30 2.915(3) 121.5 .

loop_
_geom_torsion_atom_site_label_1
_geom_torsion_atom_site_label_2
_geom_torsion_atom_site_label_3
_geom_torsion_atom_site_label_4
_geom_torsion
_geom_torsion_site_symmetry_1
_geom_torsion_site_symmetry_2
_geom_torsion_site_symmetry_3
_geom_torsion_site_symmetry_4
_geom_torsion_publ_flag
N7 Co N2 C6 138.7(4) . . . . ?
N6 Co N2 C6 -97.67(16) . . . . ?
N1 Co N2 C6 -7.10(16) . . . . ?
S1 Co N2 C6 173.76(16) . . . . ?
S2 Co N2 C6 82.03(16) . . . . ?
N7 Co N2 N3 -39.2(5) . . . . ?
N6 Co N2 N3 84.40(17) . . . . ?
N1 Co N2 N3 174.97(17) . . . . ?
S1 Co N2 N3 -4.17(15) . . . . ?
S2 Co N2 N3 -95.90(16) . . . . ?
C6 N2 N3 C7 -175.19(19) . . . . ?
Co N2 N3 C7 2.7(2) . . . . ?
C5 N1 C1 C2 0.2(3) . . . . ?
Co N1 C1 C2 179.93(17) . . . . ?
C5 N1 C1 C8 -176.81(19) . . . . ?
Co N1 C1 C8 2.9(3) . . . . ?
N1 C1 C2 C3 -0.3(4) . . . . ?
C8 C1 C2 C3 176.8(2) . . . . ?
C1 C2 C3 C4 0.6(4) . . . . ?
C2 C3 C4 C5 -0.8(4) . . . . ?
C3 C4 C5 N1 0.8(4) . . . . ?
C3 C4 C5 C6 -174.5(2) . . . . ?
C1 N1 C5 C4 -0.5(3) . . . . ?
Co N1 C5 C4 179.74(19) . . . . ?
C1 N1 C5 C6 175.09(19) . . . . ?
Co N1 C5 C6 -4.7(2) . . . . ?
N3 N2 C6 C5 -175.50(18) . . . . ?
Co N2 C6 C5 6.4(3) . . . . ?
C4 C5 C6 N2 175.1(2) . . . . ?
N1 C5 C6 N2 -0.6(3) . . . . ?
N2 N3 C7 N4 -178.79(19) . . . . ?
N2 N3 C7 S1 1.3(3) . . . . ?
C13 N4 C7 N3 15.6(3) . . . . ?
C13 N4 C7 S1 -164.53(17) . . . . ?
Co S1 C7 N3 -3.65(19) . . . . ?
Co S1 C7 N4 176.45(16) . . . . ?
C9 N5 C8 C1 -177.7(2) . . . . ?
C12 N5 C8 C1 60.1(3) . . . . ?
N1 C1 C8 N5 -124.8(2) . . . . ?
C2 C1 C8 N5 58.1(3) . . . . ?
C8 N5 C9 C10 -179.1(2) . . . . ?
C12 N5 C9 C10 -54.3(3) . . . . ?
N5 C9 C10 O1 58.9(3) . . . . ?
C8 N5 C12 C11 176.07(19) . . . . ?
C9 N5 C12 C11 54.0(3) . . . . ?
O1 C11 C12 N5 -57.9(3) . . . . ?
C7 N4 C13 C14 -145.6(2) . . . . ?
C7 N4 C13 C18 37.4(3) . . . . ?
C18 C13 C14 C15 0.0(4) . . . . ?
N4 C13 C14 C15 -177.0(2) . . . . ?
C13 C14 C15 C16 0.4(4) . . . . ?
C14 C15 C16 C17 -0.4(4) . . . . ?
C15 C16 C17 C18 -0.1(4) . . . . ?
C16 C17 C18 C13 0.6(4) . . . . ?
C14 C13 C18 C17 -0.5(3) . . . . ?
N4 C13 C18 C17 176.4(2) . . . . ?
C9 C10 O1 C11 -61.6(3) . . . . ?
C12 C11 O1 C10 61.3(3) . . . . ?
N2 Co N7 C24 116.5(4) . . . . ?
N6 Co N7 C24 -8.82(17) . . . . ?
N1 Co N7 C24 -99.04(17) . . . . ?
S1 Co N7 C24 81.50(16) . . . . ?
S2 Co N7 C24 173.49(17) . . . . ?
N2 Co N7 N8 -56.8(5) . . . . ?
N6 Co N7 N8 177.84(18) . . . . ?
N1 Co N7 N8 87.61(17) . . . . ?
S1 Co N7 N8 -91.85(16) . . . . ?
S2 Co N7 N8 0.14(16) . . . . ?
C24 N7 N8 C25 -174.8(2) . . . . ?
Co N7 N8 C25 -1.5(3) . . . . ?
C23 N6 C19 C20 3.8(4) . . . . ?
Co N6 C19 C20 -171.61(19) . . . . ?
C23 N6 C19 C26 -172.9(2) . . . . ?
Co N6 C19 C26 11.7(4) . . . . ?
N6 C19 C20 C21 -0.9(4) . . . . ?
C26 C19 C20 C21 175.6(3) . . . . ?
C19 C20 C21 C22 -2.6(4) . . . . ?
C20 C21 C22 C23 3.1(4) . . . . ?
C19 N6 C23 C22 -3.2(3) . . . . ?
Co N6 C23 C22 173.17(19) . . . . ?
C19 N6 C23 C24 176.0(2) . . . . ?
Co N6 C23 C24 -7.6(2) . . . . ?
C21 C22 C23 N6 -0.2(4) . . . . ?
C21 C22 C23 C24 -179.4(2) . . . . ?
N8 N7 C24 C23 -179.17(19) . . . . ?
Co N7 C24 C23 7.0(3) . . . . ?
N6 C23 C24 N7 1.0(3) . . . . ?
C22 C23 C24 N7 -179.7(2) . . . . ?
N7 N8 C25 N9 -176.54(19) . . . . ?
N7 N8 C25 S2 2.6(3) . . . . ?
C31 N9 C25 N8 -2.3(4) . . . . ?
C31 N9 C25 S2 178.4(2) . . . . ?
Co S2 C25 N8 -2.3(2) . . . . ?
Co S2 C25 N9 176.89(17) . . . . ?
C27 N10 C26 C19 89.2(3) . . . . ?
C30 N10 C26 C19 -150.3(2) . . . . ?
N6 C19 C26 N10 179.6(2) . . . . ?
C20 C19 C26 N10 3.0(4) . . . . ?
C26 N10 C27 C28 -179.97(19) . . . . ?
C30 N10 C27 C28 58.3(3) . . . . ?
C29 O2 C28 C27 58.3(3) . . . . ?
N10 C27 C28 O2 -58.7(3) . . . . ?
C28 O2 C29 C30 -58.8(3) . . . . ?
C27 N10 C30 C29 -58.2(3) . . . . ?
C26 N10 C30 C29 -179.7(2) . . . . ?
O2 C29 C30 N10 58.9(3) . . . . ?
C25 N9 C31 C32 -2.3(4) . . . . ?
C25 N9 C31 C36 178.1(2) . . . . ?
C36 C31 C32 C33 0.0(4) . . . . ?
N9 C31 C32 C33 -179.7(2) . . . . ?
C31 C32 C33 C34 0.4(4) . . . . ?
C32 C33 C34 C35 0.0(4) . . . . ?
C33 C34 C35 C36 -0.7(4) . . . . ?
C34 C35 C36 C31 1.1(4) . . . . ?
C32 C31 C36 C35 -0.7(4) . . . . ?
N9 C31 C36 C35 179.0(2) . . . . ?
